data_1549401
loop_
_publ_author_name
'Yang, Song'
'Li, Quan-Zhe'
'Xu, Chen'
'Xu, Qin'
'Shi, Min'

_publ_section_title
;
 Rhodium-catalyzed asymmetric hydroamination and hydroindolation of
 keto-vinylidenecyclopropanes.
;
_journal_issue 22
_journal_name_full 'Chemical science'
_journal_page_first 5074
_journal_page_last 5081
_journal_paper_doi 10.1039/c8sc01595c
_journal_volume 9
_journal_year 2018
_chemical_formula_sum 'C30 H32 N2 O3 S'
_chemical_formula_weight 500.63
_space_group_crystal_system monoclinic
_space_group_IT_number 14
_space_group_name_Hall '-P 2yn'
_space_group_name_H-M_alt 'P 1 21/n 1'
_symmetry_space_group_name_Hall '-P 2yn'
_symmetry_space_group_name_H-M 'P 1 21/n 1'
_atom_sites_solution_hydrogens geom
_audit_creation_method SHELXL-2013
_audit_update_record
;
2017-03-17 deposited with the CCDC.
2018-05-11 downloaded from the CCDC.
;
_cell_angle_alpha 90
_cell_angle_beta 97.042(3)
_cell_angle_gamma 90
_cell_formula_units_Z 4
_cell_length_a 14.6758(17)
_cell_length_b 8.1119(10)
_cell_length_c 22.258(3)
_cell_measurement_reflns_used 2670
_cell_measurement_temperature 293(2)
_cell_measurement_theta_max 43.422
_cell_measurement_theta_min 5.350
_cell_volume 2629.8(6)
_computing_cell_refinement 'Bruker SMART'
_computing_data_collection 'Bruker SMART'
_computing_data_reduction 'Bruker SHELXTL'
_computing_molecular_graphics 'Bruker SHELXTL'
_computing_publication_material 'Bruker SHELXTL'
_computing_structure_refinement 'SHELXL-2013 (Sheldrick, 2013)'
_computing_structure_solution 'Bruker SHELXTL'
_diffrn_ambient_temperature 293(2)
_diffrn_measured_fraction_theta_full 1.000
_diffrn_measured_fraction_theta_max 1.000
_diffrn_measurement_device_type 'CCD area detector'
_diffrn_measurement_method 'phi and omega scans'
_diffrn_radiation_type MoK\a
_diffrn_radiation_wavelength 0.71073
_diffrn_reflns_av_R_equivalents 0.0373
_diffrn_reflns_av_unetI/netI 0.0415
_diffrn_reflns_Laue_measured_fraction_full 1.000
_diffrn_reflns_Laue_measured_fraction_max 1.000
_diffrn_reflns_limit_h_max 16
_diffrn_reflns_limit_h_min -17
_diffrn_reflns_limit_k_max 9
_diffrn_reflns_limit_k_min -9
_diffrn_reflns_limit_l_max 26
_diffrn_reflns_limit_l_min -26
_diffrn_reflns_number 14589
_diffrn_reflns_point_group_measured_fraction_full 1.000
_diffrn_reflns_point_group_measured_fraction_max 1.000
_diffrn_reflns_theta_full 25.242
_diffrn_reflns_theta_max 25.498
_diffrn_reflns_theta_min 1.577
_exptl_absorpt_coefficient_mu 0.157
_exptl_absorpt_correction_T_max 0.7456
_exptl_absorpt_correction_T_min 0.6670
_exptl_absorpt_correction_type multi-scan
_exptl_absorpt_process_details sadabs
_exptl_crystal_colour colorless
_exptl_crystal_density_diffrn 1.264
_exptl_crystal_description prismatic
_exptl_crystal_F_000 1064
_exptl_crystal_size_max 0.200
_exptl_crystal_size_mid 0.160
_exptl_crystal_size_min 0.130
_refine_diff_density_max 0.249
_refine_diff_density_min -0.194
_refine_diff_density_rms 0.042
_refine_ls_extinction_method none
_refine_ls_goodness_of_fit_ref 1.029
_refine_ls_hydrogen_treatment constr
_refine_ls_matrix_type full
_refine_ls_number_parameters 328
_refine_ls_number_reflns 4891
_refine_ls_number_restraints 0
_refine_ls_restrained_S_all 1.029
_refine_ls_R_factor_all 0.0735
_refine_ls_R_factor_gt 0.0517
_refine_ls_shift/su_max 0.001
_refine_ls_shift/su_mean 0.000
_refine_ls_structure_factor_coef Fsqd
_refine_ls_weighting_details 'w=1/[\s^2^(Fo^2^)+(0.0704P)^2^+0.3268P] where P=(Fo^2^+2Fc^2^)/3'
_refine_ls_weighting_scheme calc
_refine_ls_wR_factor_gt 0.1274
_refine_ls_wR_factor_ref 0.1402
_reflns_Friedel_coverage 0.000
_reflns_number_gt 3544
_reflns_number_total 4891
_reflns_threshold_expression 'I > 2\s(I)'
_cod_data_source_file c8sc01595c2.cif
_cod_data_source_block cd17133
_cod_depositor_comments 'Adding full bibliography for 1549399--1549401.cif.'
_cod_original_cell_volume 2629.8(5)
_cod_database_code 1549401
_shelx_space_group_comment
; 
The symmetry employed for this shelxl refinement is uniquely defined 
by the following loop, which should always be used as a source of 
symmetry information in preference to the above space-group names. 
They are only intended as comments. 
;
_shelx_estimated_absorpt_t_min 0.969
_shelx_estimated_absorpt_t_max 0.980
_shelxl_version_number 2013-4

loop_
_space_group_symop_operation_xyz
'x, y, z'
'-x+1/2, y+1/2, -z+1/2'
'-x, -y, -z'
'x-1/2, -y-1/2, z-1/2'

loop_
_atom_site_label
_atom_site_type_symbol
_atom_site_fract_x
_atom_site_fract_y
_atom_site_fract_z
_atom_site_U_iso_or_equiv
_atom_site_adp_type
_atom_site_occupancy
_atom_site_site_symmetry_order
_atom_site_calc_flag
_atom_site_refinement_flags_posn
_atom_site_refinement_flags_adp
S1 S 0.66230(4) -0.06312(9) 0.00635(2) 0.0591(2) Uani 1 1 d . .
N1 N 0.61050(11) 0.0254(2) 0.05879(7) 0.0507(5) Uani 1 1 d . .
N2 N 0.33535(12) 0.2076(2) 0.25171(9) 0.0614(5) Uani 1 1 d . .
O1 O 0.49625(10) -0.11153(18) 0.14558(6) 0.0516(4) Uani 1 1 d . .
H1 H 0.4688 -0.0883 0.1123 0.077 Uiso 1 1 calc R U
O2 O 0.64458(12) -0.2349(2) 0.00937(8) 0.0775(5) Uani 1 1 d . .
O3 O 0.63610(11) 0.0263(2) -0.04834(7) 0.0757(5) Uani 1 1 d . .
C1 C 0.64291(14) -0.0265(3) 0.12069(9) 0.0504(5) Uani 1 1 d . .
H1A H 0.6976 0.0351 0.1358 0.061 Uiso 1 1 calc R U
H1B H 0.6585 -0.1427 0.1211 0.061 Uiso 1 1 calc R U
C2 C 0.56781(13) 0.0042(3) 0.16100(9) 0.0433(5) Uani 1 1 d . .
C3 C 0.53275(13) 0.1806(3) 0.15375(9) 0.0436(5) Uani 1 1 d . .
C4 C 0.54629(14) 0.2691(3) 0.10504(9) 0.0489(5) Uani 1 1 d . .
C5 C 0.59455(15) 0.2035(3) 0.05433(9) 0.0553(6) Uani 1 1 d . .
H5A H 0.5580 0.2278 0.0161 0.066 Uiso 1 1 calc R U
H5B H 0.6530 0.2594 0.0547 0.066 Uiso 1 1 calc R U
C6 C 0.51294(18) 0.4424(3) 0.09311(11) 0.0670(7) Uani 1 1 d . .
H6A H 0.4871 0.4833 0.1278 0.101 Uiso 1 1 calc R U
H6B H 0.4669 0.4435 0.0585 0.101 Uiso 1 1 calc R U
H6C H 0.5635 0.5111 0.0854 0.101 Uiso 1 1 calc R U
C7 C 0.61012(13) -0.0345(3) 0.22523(9) 0.0447(5) Uani 1 1 d . .
C8 C 0.67560(16) 0.0693(3) 0.25450(10) 0.0588(6) Uani 1 1 d . .
H8 H 0.6920 0.1646 0.2352 0.071 Uiso 1 1 calc R U
C9 C 0.71714(18) 0.0331(4) 0.31221(11) 0.0732(7) Uani 1 1 d . .
H9 H 0.7616 0.1035 0.3314 0.088 Uiso 1 1 calc R U
C10 C 0.6930(2) -0.1056(4) 0.34097(12) 0.0777(8) Uani 1 1 d . .
H10 H 0.7203 -0.1294 0.3799 0.093 Uiso 1 1 calc R U
C11 C 0.62870(19) -0.2092(4) 0.31229(12) 0.0724(8) Uani 1 1 d . .
H11 H 0.6124 -0.3039 0.3319 0.087 Uiso 1 1 calc R U
C12 C 0.58746(15) -0.1754(3) 0.25445(10) 0.0546(6) Uani 1 1 d . .
H12 H 0.5443 -0.2480 0.2352 0.066 Uiso 1 1 calc R U
C13 C 0.47841(14) 0.2447(3) 0.20148(9) 0.0467(5) Uani 1 1 d . .
C14 C 0.50640(17) 0.3663(3) 0.23798(11) 0.0634(6) Uani 1 1 d . .
H14A H 0.5625 0.4170 0.2349 0.076 Uiso 1 1 calc R U
H14B H 0.4702 0.4018 0.2669 0.076 Uiso 1 1 calc R U
C15 C 0.38852(15) 0.1564(3) 0.20391(11) 0.0620(6) Uani 1 1 d . .
H15A H 0.3509 0.1717 0.1653 0.074 Uiso 1 1 calc R U
H15B H 0.4011 0.0394 0.2085 0.074 Uiso 1 1 calc R U
C16 C 0.23540(17) 0.2111(4) 0.23609(14) 0.0832(9) Uani 1 1 d . .
H16A H 0.2145 0.1151 0.2123 0.100 Uiso 1 1 calc R U
H16B H 0.2165 0.3096 0.2131 0.100 Uiso 1 1 calc R U
C17 C 0.1976(2) 0.2108(4) 0.29554(17) 0.1034(11) Uani 1 1 d . .
H17A H 0.1849 0.3220 0.3082 0.124 Uiso 1 1 calc R U
H17B H 0.1417 0.1461 0.2934 0.124 Uiso 1 1 calc R U
C18 C 0.27205(18) 0.1345(3) 0.33711(14) 0.0711(8) Uani 1 1 d . .
C19 C 0.35112(16) 0.1350(3) 0.30852(11) 0.0547(6) Uani 1 1 d . .
C20 C 0.43171(18) 0.0694(3) 0.33653(11) 0.0636(6) Uani 1 1 d . .
H20 H 0.4846 0.0691 0.3174 0.076 Uiso 1 1 calc R U
C21 C 0.4322(2) 0.0047(4) 0.39324(15) 0.0917(9) Uani 1 1 d . .
H21 H 0.4865 -0.0387 0.4128 0.110 Uiso 1 1 calc R U
C22 C 0.3554(3) 0.0020(5) 0.42189(16) 0.1082(12) Uani 1 1 d . .
H22 H 0.3578 -0.0435 0.4604 0.130 Uiso 1 1 calc R U
C23 C 0.2740(3) 0.0665(4) 0.39405(17) 0.0983(11) Uani 1 1 d . .
H23 H 0.2213 0.0642 0.4134 0.118 Uiso 1 1 calc R U
C24 C 0.78014(14) -0.0334(3) 0.02795(9) 0.0503(5) Uani 1 1 d . .
C25 C 0.82222(15) 0.1110(3) 0.01338(9) 0.0547(6) Uani 1 1 d . .
H25 H 0.7897 0.1894 -0.0111 0.066 Uiso 1 1 calc R U
C26 C 0.91293(16) 0.1377(3) 0.03545(10) 0.0591(6) Uani 1 1 d . .
H26 H 0.9416 0.2338 0.0249 0.071 Uiso 1 1 calc R U
C27 C 0.96201(15) 0.0250(3) 0.07282(10) 0.0572(6) Uani 1 1 d . .
C28 C 0.91890(17) -0.1187(3) 0.08569(11) 0.0653(7) Uani 1 1 d . .
H28 H 0.9514 -0.1976 0.1099 0.078 Uiso 1 1 calc R U
C29 C 0.82927(17) -0.1484(3) 0.06372(11) 0.0623(6) Uani 1 1 d . .
H29 H 0.8016 -0.2467 0.0730 0.075 Uiso 1 1 calc R U
C30 C 1.05977(16) 0.0588(4) 0.09944(12) 0.0799(8) Uani 1 1 d . .
H30A H 1.0600 0.1240 0.1354 0.120 Uiso 1 1 calc R U
H30B H 1.0908 0.1175 0.0705 0.120 Uiso 1 1 calc R U
H30C H 1.0907 -0.0437 0.1093 0.120 Uiso 1 1 calc R U

loop_
_atom_site_aniso_label
_atom_site_aniso_U_11
_atom_site_aniso_U_22
_atom_site_aniso_U_33
_atom_site_aniso_U_23
_atom_site_aniso_U_13
_atom_site_aniso_U_12
S1 0.0518(4) 0.0818(5) 0.0433(3) -0.0081(3) 0.0039(2) -0.0126(3)
N1 0.0459(10) 0.0651(13) 0.0407(10) 0.0042(8) 0.0037(8) -0.0054(9)
N2 0.0471(11) 0.0580(13) 0.0810(14) 0.0019(10) 0.0154(10) 0.0018(9)
O1 0.0528(9) 0.0489(9) 0.0521(9) 0.0022(7) 0.0016(7) -0.0104(7)
O2 0.0806(12) 0.0737(13) 0.0794(12) -0.0248(9) 0.0144(9) -0.0248(10)
O3 0.0595(10) 0.1268(16) 0.0386(9) 0.0005(9) -0.0027(7) -0.0081(10)
C1 0.0483(12) 0.0593(14) 0.0432(12) 0.0058(10) 0.0041(9) 0.0011(10)
C2 0.0414(11) 0.0462(12) 0.0417(11) 0.0030(9) 0.0031(8) -0.0072(9)
C3 0.0391(11) 0.0467(12) 0.0432(11) 0.0040(9) -0.0020(9) -0.0087(9)
C4 0.0463(12) 0.0493(13) 0.0491(12) 0.0074(10) -0.0018(9) -0.0098(10)
C5 0.0538(13) 0.0672(16) 0.0440(12) 0.0106(10) 0.0028(10) -0.0126(11)
C6 0.0817(18) 0.0542(15) 0.0637(16) 0.0158(12) 0.0031(13) -0.0040(13)
C7 0.0423(11) 0.0502(13) 0.0420(11) 0.0047(9) 0.0074(9) 0.0038(10)
C8 0.0619(14) 0.0632(15) 0.0492(13) 0.0048(11) -0.0020(11) -0.0051(12)
C9 0.0683(16) 0.092(2) 0.0546(15) -0.0055(14) -0.0107(12) 0.0040(15)
C10 0.0775(19) 0.107(2) 0.0471(14) 0.0174(15) 0.0007(13) 0.0298(18)
C11 0.0751(18) 0.0806(19) 0.0643(16) 0.0308(14) 0.0204(14) 0.0213(15)
C12 0.0537(13) 0.0560(14) 0.0557(13) 0.0151(11) 0.0123(10) 0.0053(11)
C13 0.0486(12) 0.0415(12) 0.0489(12) 0.0091(10) 0.0013(9) -0.0024(10)
C14 0.0714(16) 0.0546(15) 0.0666(15) -0.0021(12) 0.0181(12) -0.0091(12)
C15 0.0503(13) 0.0686(17) 0.0676(15) -0.0053(12) 0.0097(11) -0.0091(12)
C16 0.0458(14) 0.081(2) 0.121(2) 0.0099(17) 0.0043(15) 0.0120(13)
C17 0.0641(19) 0.085(2) 0.169(3) -0.012(2) 0.046(2) 0.0121(16)
C18 0.0700(17) 0.0531(15) 0.097(2) -0.0208(14) 0.0382(15) -0.0046(13)
C19 0.0580(14) 0.0364(12) 0.0725(16) -0.0079(11) 0.0190(12) -0.0027(10)
C20 0.0668(16) 0.0574(15) 0.0666(16) -0.0022(12) 0.0076(12) -0.0023(13)
C21 0.108(3) 0.079(2) 0.087(2) 0.0032(17) 0.0116(19) -0.0077(18)
C22 0.162(4) 0.094(3) 0.073(2) -0.0020(18) 0.034(3) -0.030(3)
C23 0.122(3) 0.083(2) 0.103(3) -0.0303(19) 0.067(2) -0.028(2)
C24 0.0479(12) 0.0661(15) 0.0377(11) -0.0030(10) 0.0089(9) -0.0019(11)
C25 0.0489(13) 0.0726(16) 0.0421(12) 0.0049(11) 0.0033(9) -0.0007(11)
C26 0.0555(14) 0.0704(17) 0.0519(13) -0.0020(12) 0.0079(11) -0.0062(12)
C27 0.0466(13) 0.0806(18) 0.0449(13) -0.0123(12) 0.0077(10) 0.0057(12)
C28 0.0617(16) 0.0740(18) 0.0600(15) 0.0041(13) 0.0067(12) 0.0166(14)
C29 0.0613(15) 0.0657(16) 0.0615(15) 0.0028(12) 0.0135(12) 0.0003(12)
C30 0.0523(15) 0.114(2) 0.0719(17) -0.0184(16) 0.0007(12) 0.0056(15)

loop_
_atom_type_symbol
_atom_type_description
_atom_type_scat_dispersion_real
_atom_type_scat_dispersion_imag
_atom_type_scat_source
C C 0.0033 0.0016 'International Tables Vol C Tables 4.2.6.8 and 6.1.1.4'
H H 0.0000 0.0000 'International Tables Vol C Tables 4.2.6.8 and 6.1.1.4'
N N 0.0061 0.0033 'International Tables Vol C Tables 4.2.6.8 and 6.1.1.4'
O O 0.0106 0.0060 'International Tables Vol C Tables 4.2.6.8 and 6.1.1.4'
S S 0.1246 0.1234 'International Tables Vol C Tables 4.2.6.8 and 6.1.1.4'

loop_
_geom_angle_atom_site_label_1
_geom_angle_atom_site_label_2
_geom_angle_atom_site_label_3
_geom_angle
O2 S1 O3 120.42(11)
O2 S1 N1 107.06(10)
O3 S1 N1 106.56(10)
O2 S1 C24 107.58(11)
O3 S1 C24 108.49(10)
N1 S1 C24 105.85(9)
C1 N1 C5 112.23(17)
C1 N1 S1 114.82(14)
C5 N1 S1 117.99(14)
C19 N2 C15 120.04(19)
C19 N2 C16 105.9(2)
C15 N2 C16 116.3(2)
C2 O1 H1 109.5
N1 C1 C2 109.40(16)
N1 C1 H1A 109.8
C2 C1 H1A 109.8
N1 C1 H1B 109.8
C2 C1 H1B 109.8
H1A C1 H1B 108.2
O1 C2 C7 107.21(15)
O1 C2 C3 111.45(16)
C7 C2 C3 112.82(16)
O1 C2 C1 108.46(16)
C7 C2 C1 106.16(16)
C3 C2 C1 110.50(16)
C4 C3 C13 122.30(19)
C4 C3 C2 120.64(19)
C13 C3 C2 116.96(16)
C3 C4 C6 124.7(2)
C3 C4 C5 123.4(2)
C6 C4 C5 111.88(18)
N1 C5 C4 112.65(17)
N1 C5 H5A 109.1
C4 C5 H5A 109.1
N1 C5 H5B 109.1
C4 C5 H5B 109.1
H5A C5 H5B 107.8
C4 C6 H6A 109.5
C4 C6 H6B 109.5
H6A C6 H6B 109.5
C4 C6 H6C 109.5
H6A C6 H6C 109.5
H6B C6 H6C 109.5
C12 C7 C8 118.6(2)
C12 C7 C2 121.45(19)
C8 C7 C2 119.90(18)
C7 C8 C9 120.7(2)
C7 C8 H8 119.6
C9 C8 H8 119.6
C10 C9 C8 120.1(3)
C10 C9 H9 120.0
C8 C9 H9 120.0
C9 C10 C11 119.6(2)
C9 C10 H10 120.2
C11 C10 H10 120.2
C10 C11 C12 120.9(2)
C10 C11 H11 119.6
C12 C11 H11 119.6
C7 C12 C11 120.1(2)
C7 C12 H12 119.9
C11 C12 H12 119.9
C14 C13 C3 123.2(2)
C14 C13 C15 123.0(2)
C3 C13 C15 113.88(18)
C13 C14 H14A 120.0
C13 C14 H14B 120.0
H14A C14 H14B 120.0
N2 C15 C13 116.16(19)
N2 C15 H15A 108.2
C13 C15 H15A 108.2
N2 C15 H15B 108.2
C13 C15 H15B 108.2
H15A C15 H15B 107.4
N2 C16 C17 105.0(2)
N2 C16 H16A 110.7
C17 C16 H16A 110.7
N2 C16 H16B 110.7
C17 C16 H16B 110.7
H16A C16 H16B 108.8
C18 C17 C16 103.2(2)
C18 C17 H17A 111.1
C16 C17 H17A 111.1
C18 C17 H17B 111.1
C16 C17 H17B 111.1
H17A C17 H17B 109.1
C23 C18 C19 119.8(3)
C23 C18 C17 132.3(3)
C19 C18 C17 107.9(3)
C20 C19 N2 128.0(2)
C20 C19 C18 120.8(3)
N2 C19 C18 111.3(2)
C21 C20 C19 118.3(3)
C21 C20 H20 120.8
C19 C20 H20 120.8
C22 C21 C20 121.9(4)
C22 C21 H21 119.1
C20 C21 H21 119.1
C21 C22 C23 120.3(3)
C21 C22 H22 119.9
C23 C22 H22 119.9
C18 C23 C22 118.9(3)
C18 C23 H23 120.5
C22 C23 H23 120.5
C29 C24 C25 119.6(2)
C29 C24 S1 119.71(18)
C25 C24 S1 120.44(17)
C26 C25 C24 119.3(2)
C26 C25 H25 120.3
C24 C25 H25 120.3
C27 C26 C25 121.4(2)
C27 C26 H26 119.3
C25 C26 H26 119.3
C28 C27 C26 118.0(2)
C28 C27 C30 120.8(2)
C26 C27 C30 121.2(2)
C29 C28 C27 121.5(2)
C29 C28 H28 119.2
C27 C28 H28 119.2
C28 C29 C24 120.1(2)
C28 C29 H29 120.0
C24 C29 H29 120.0
C27 C30 H30A 109.5
C27 C30 H30B 109.5
H30A C30 H30B 109.5
C27 C30 H30C 109.5
H30A C30 H30C 109.5
H30B C30 H30C 109.5

loop_
_geom_bond_atom_site_label_1
_geom_bond_atom_site_label_2
_geom_bond_distance
S1 O2 1.4209(19)
S1 O3 1.4287(17)
S1 N1 1.6351(18)
S1 C24 1.754(2)
N1 C1 1.463(3)
N1 C5 1.464(3)
N2 C19 1.388(3)
N2 C15 1.455(3)
N2 C16 1.466(3)
O1 C2 1.419(2)
O1 H1 0.8200
C1 C2 1.525(3)
C1 H1A 0.9700
C1 H1B 0.9700
C2 C7 1.520(3)
C2 C3 1.523(3)
C3 C4 1.335(3)
C3 C13 1.498(3)
C4 C6 1.501(3)
C4 C5 1.502(3)
C5 H5A 0.9700
C5 H5B 0.9700
C6 H6A 0.9600
C6 H6B 0.9600
C6 H6C 0.9600
C7 C12 1.375(3)
C7 C8 1.380(3)
C8 C9 1.384(3)
C8 H8 0.9300
C9 C10 1.362(4)
C9 H9 0.9300
C10 C11 1.363(4)
C10 H10 0.9300
C11 C12 1.381(3)
C11 H11 0.9300
C12 H12 0.9300
C13 C14 1.311(3)
C13 C15 1.508(3)
C14 H14A 0.9300
C14 H14B 0.9300
C15 H15A 0.9700
C15 H15B 0.9700
C16 C17 1.496(4)
C16 H16A 0.9700
C16 H16B 0.9700
C17 C18 1.478(4)
C17 H17A 0.9700
C17 H17B 0.9700
C18 C23 1.379(4)
C18 C19 1.390(3)
C19 C20 1.375(3)
C20 C21 1.366(4)
C20 H20 0.9300
C21 C22 1.362(5)
C21 H21 0.9300
C22 C23 1.380(5)
C22 H22 0.9300
C23 H23 0.9300
C24 C29 1.372(3)
C24 C25 1.381(3)
C25 C26 1.378(3)
C25 H25 0.9300
C26 C27 1.378(3)
C26 H26 0.9300
C27 C28 1.373(4)
C27 C30 1.509(3)
C28 C29 1.367(3)
C28 H28 0.9300
C29 H29 0.9300
C30 H30A 0.9600
C30 H30B 0.9600
C30 H30C 0.9600

loop_
_geom_hbond_atom_site_label_D
_geom_hbond_atom_site_label_H
_geom_hbond_atom_site_label_A
_geom_hbond_distance_DH
_geom_hbond_distance_HA
_geom_hbond_distance_DA
_geom_hbond_angle_DHA
_geom_hbond_site_symmetry_A
C15 H15B O1 0.97 2.43 3.068(3) 123.2 .
O1 H1 O3 0.82 2.03 2.811(2) 159.6 3_655

loop_
_geom_torsion_atom_site_label_1
_geom_torsion_atom_site_label_2
_geom_torsion_atom_site_label_3
_geom_torsion_atom_site_label_4
_geom_torsion
O2 S1 N1 C1 61.83(17)
O3 S1 N1 C1 -168.08(15)
C24 S1 N1 C1 -52.72(18)
O2 S1 N1 C5 -162.29(16)
O3 S1 N1 C5 -32.21(18)
C24 S1 N1 C5 83.15(17)
C5 N1 C1 C2 65.1(2)
S1 N1 C1 C2 -156.54(14)
N1 C1 C2 O1 71.2(2)
N1 C1 C2 C7 -173.86(17)
N1 C1 C2 C3 -51.2(2)
O1 C2 C3 C4 -101.0(2)
C7 C2 C3 C4 138.37(19)
C1 C2 C3 C4 19.7(3)
O1 C2 C3 C13 75.5(2)
C7 C2 C3 C13 -45.1(2)
C1 C2 C3 C13 -163.80(17)
C13 C3 C4 C6 2.4(3)
C2 C3 C4 C6 178.8(2)
C13 C3 C4 C5 -175.40(18)
C2 C3 C4 C5 0.9(3)
C1 N1 C5 C4 -43.2(2)
S1 N1 C5 C4 179.82(14)
C3 C4 C5 N1 10.1(3)
C6 C4 C5 N1 -168.00(18)
O1 C2 C7 C12 9.4(3)
C3 C2 C7 C12 132.4(2)
C1 C2 C7 C12 -106.4(2)
O1 C2 C7 C8 -173.38(19)
C3 C2 C7 C8 -50.3(2)
C1 C2 C7 C8 70.8(2)
C12 C7 C8 C9 -0.5(3)
C2 C7 C8 C9 -177.8(2)
C7 C8 C9 C10 -0.5(4)
C8 C9 C10 C11 0.8(4)
C9 C10 C11 C12 -0.1(4)
C8 C7 C12 C11 1.1(3)
C2 C7 C12 C11 178.4(2)
C10 C11 C12 C7 -0.9(4)
C4 C3 C13 C14 -68.4(3)
C2 C3 C13 C14 115.1(2)
C4 C3 C13 C15 111.7(2)
C2 C3 C13 C15 -64.7(2)
C19 N2 C15 C13 -87.4(3)
C16 N2 C15 C13 142.8(2)
C14 C13 C15 N2 -3.2(3)
C3 C13 C15 N2 176.66(19)
C19 N2 C16 C17 25.4(3)
C15 N2 C16 C17 161.6(2)
N2 C16 C17 C18 -24.2(3)
C16 C17 C18 C23 -163.8(3)
C16 C17 C18 C19 14.8(3)
C15 N2 C19 C20 29.2(3)
C16 N2 C19 C20 163.5(2)
C15 N2 C19 C18 -150.9(2)
C16 N2 C19 C18 -16.7(3)
C23 C18 C19 C20 -0.5(4)
C17 C18 C19 C20 -179.3(2)
C23 C18 C19 N2 179.7(2)
C17 C18 C19 N2 0.9(3)
N2 C19 C20 C21 179.5(2)
C18 C19 C20 C21 -0.3(4)
C19 C20 C21 C22 0.8(4)
C20 C21 C22 C23 -0.4(5)
C19 C18 C23 C22 0.9(4)
C17 C18 C23 C22 179.3(3)
C21 C22 C23 C18 -0.4(5)
O2 S1 C24 C29 -23.7(2)
O3 S1 C24 C29 -155.51(18)
N1 S1 C24 C29 90.4(2)
O2 S1 C24 C25 161.54(17)
O3 S1 C24 C25 29.8(2)
N1 S1 C24 C25 -84.27(18)
C29 C24 C25 C26 -0.5(3)
S1 C24 C25 C26 174.24(16)
C24 C25 C26 C27 -1.4(3)
C25 C26 C27 C28 2.5(3)
C25 C26 C27 C30 -176.8(2)
C26 C27 C28 C29 -1.8(3)
C30 C27 C28 C29 177.6(2)
C27 C28 C29 C24 -0.1(4)
C25 C24 C29 C28 1.2(3)
S1 C24 C29 C28 -173.55(17)
